data_1507721
loop_
_publ_author_name
'Richmond, Edward'
'Duguet, Nicolas'
'Slawin, Alexandra M. Z.'
'L\'ebl, Tom\'a\<s'
'Smith, Andrew D.'

_publ_section_title
;
 Asymmetric pericyclic cascade approach to spirocyclic oxindoles.
;
_journal_issue 11
_journal_name_full 'Organic letters'
_journal_page_first 2762
_journal_page_last 2765
_journal_paper_doi 10.1021/ol300982f
_journal_volume 14
_journal_year 2012
_chemical_absolute_configuration ad
_chemical_formula_moiety 'C17 H15 N O'
_chemical_formula_sum 'C17 H15 N O'
_chemical_formula_weight 249.30
_chemical_name_systematic
; 
 ? 
;
_space_group_IT_number 19
_symmetry_cell_setting orthorhombic
_symmetry_space_group_name_Hall 'P 2ac 2ab'
_symmetry_space_group_name_H-M 'P 21 21 21'
_atom_sites_solution_hydrogens geom
_atom_sites_solution_primary direct
_atom_sites_solution_secondary difmap
_audit_creation_method SHELXL-97
_cell_angle_alpha 90.00
_cell_angle_beta 90.00
_cell_angle_gamma 90.00
_cell_formula_units_Z 8
_cell_length_a 8.3871(8)
_cell_length_b 12.0103(12)
_cell_length_c 25.880(3)
_cell_measurement_reflns_used 18697
_cell_measurement_temperature 173(2)
_cell_measurement_theta_max 67.8
_cell_measurement_theta_min 3.4
_cell_volume 2606.9(5)
_computing_cell_refinement 'CrystalClear (Rigaku Corp., 2004)'
_computing_data_collection 'CrystalClear (Rigaku Corp., 2004)'
_computing_data_reduction 'CrystalClear (Rigaku Corp., 2004)'
_computing_molecular_graphics 'Bruker SHELXTL'
_computing_publication_material 'Bruker SHELXTL'
_computing_structure_refinement 'SHELXL-97 (Sheldrick, 1997)'
_computing_structure_solution 'SHELXS-97 (Sheldrick, 1990)'
_diffrn_ambient_temperature 173(2)
_diffrn_measured_fraction_theta_full 0.985
_diffrn_measured_fraction_theta_max 0.979
_diffrn_measurement_device_type CCD
_diffrn_measurement_method '\w scans'
_diffrn_radiation_monochromator confocal
_diffrn_radiation_source 'rotating anode'
_diffrn_radiation_type CuK\a
_diffrn_radiation_wavelength 1.54178
_diffrn_reflns_av_R_equivalents 0.0777
_diffrn_reflns_av_sigmaI/netI 0.0331
_diffrn_reflns_limit_h_max 10
_diffrn_reflns_limit_h_min -9
_diffrn_reflns_limit_k_max 14
_diffrn_reflns_limit_k_min -14
_diffrn_reflns_limit_l_max 30
_diffrn_reflns_limit_l_min -31
_diffrn_reflns_number 33124
_diffrn_reflns_theta_full 67.00
_diffrn_reflns_theta_max 68.19
_diffrn_reflns_theta_min 3.42
_exptl_absorpt_coefficient_mu 0.618
_exptl_absorpt_correction_T_max 1.000
_exptl_absorpt_correction_T_min 0.7278
_exptl_absorpt_correction_type multi-scan
_exptl_absorpt_process_details 'Jacobson, R. (1998) Private communication'
_exptl_crystal_colour Colorless
_exptl_crystal_density_diffrn 1.270
_exptl_crystal_density_method 'not measured'
_exptl_crystal_description Prism
_exptl_crystal_F_000 1056
_exptl_crystal_size_max 0.10
_exptl_crystal_size_mid 0.10
_exptl_crystal_size_min 0.03
_refine_diff_density_max 0.171
_refine_diff_density_min -0.165
_refine_diff_density_rms 0.042
_refine_ls_abs_structure_details 'Flack H D (1983), Acta Cryst. A39, 876-881'
_refine_ls_abs_structure_Flack 0.0(3)
_refine_ls_extinction_method none
_refine_ls_goodness_of_fit_ref 1.238
_refine_ls_hydrogen_treatment mixed
_refine_ls_matrix_type full
_refine_ls_number_parameters 351
_refine_ls_number_reflns 4622
_refine_ls_number_restraints 2
_refine_ls_restrained_S_all 1.238
_refine_ls_R_factor_all 0.0477
_refine_ls_R_factor_gt 0.0414
_refine_ls_shift/su_max 0.002
_refine_ls_shift/su_mean 0.000
_refine_ls_structure_factor_coef Fsqd
_refine_ls_weighting_details 'calc w=1/[\s^2^(Fo^2^)+(0.0376P)^2^+0.7508P] where P=(Fo^2^+2Fc^2^)/3'
_refine_ls_weighting_scheme calc
_refine_ls_wR_factor_gt 0.1013
_refine_ls_wR_factor_ref 0.1081
_reflns_number_gt 4255
_reflns_number_total 4622
_reflns_threshold_expression >2sigma(I)
_cod_data_source_file ol300982f_si_002.cif
_cod_data_source_block 22
_cod_depositor_comments
;
The following automatic conversions were performed:

'_symmetry_cell_setting' value 'Orthorhombic' changed to
'orthorhombic' according to
/home/saulius/struct/CIF-dictionaries/cif_core.dic dictionary named
'cif_core.dic' version 2.4.1 from 2010-06-29.

Automatic conversion script
Id: cif_fix_values 1715 2011-07-08 13:25:40Z adriana 
;
_cod_original_cell_volume 2607.0(5)
_cod_original_sg_symbol_H-M P2(1)2(1)2(1)
_cod_database_code 1507721

loop_
_symmetry_equiv_pos_as_xyz
'x, y, z'
'-x+1/2, -y, z+1/2'
'-x, y+1/2, -z+1/2'
'x+1/2, -y+1/2, -z'

loop_
_atom_site_label
_atom_site_type_symbol
_atom_site_fract_x
_atom_site_fract_y
_atom_site_fract_z
_atom_site_U_iso_or_equiv
_atom_site_adp_type
_atom_site_occupancy
_atom_site_symmetry_multiplicity
_atom_site_calc_flag
_atom_site_refinement_flags
C1A C 0.6063(3) 0.26836(18) 0.21398(8) 0.0315(5) Uani 1 1 d .
N1 N 0.4591(2) 0.22371(16) 0.22930(7) 0.0317(4) Uani 1 1 d D
H1 H 0.411(3) 0.231(2) 0.2635(5) 0.048(7) Uiso 1 1 d D
O2 O 0.27807(18) 0.09709(14) 0.19855(6) 0.0367(4) Uani 1 1 d .
C2 C 0.4016(3) 0.15123(18) 0.19400(8) 0.0291(5) Uani 1 1 d .
C3 C 0.5174(3) 0.14720(19) 0.14761(8) 0.0302(5) Uani 1 1 d .
C3A C 0.6460(3) 0.22757(19) 0.16556(8) 0.0330(5) Uani 1 1 d .
C4 C 0.7894(3) 0.2571(2) 0.14334(9) 0.0415(6) Uani 1 1 d .
H4 H 0.8183 0.2299 0.1102 0.050 Uiso 1 1 calc R
C5 C 0.8913(3) 0.3280(2) 0.17074(10) 0.0472(6) Uani 1 1 d .
H5 H 0.9906 0.3492 0.1561 0.057 Uiso 1 1 calc R
C6 C 0.8488(3) 0.3674(2) 0.21870(10) 0.0444(6) Uani 1 1 d .
H6 H 0.9201 0.4149 0.2368 0.053 Uiso 1 1 calc R
C7 C 0.7046(3) 0.3395(2) 0.24127(9) 0.0386(5) Uani 1 1 d .
H7 H 0.6745 0.3680 0.2741 0.046 Uiso 1 1 calc R
C8 C 0.5869(3) 0.02882(19) 0.14129(9) 0.0343(5) Uani 1 1 d .
H8A H 0.6909 0.0338 0.1233 0.041 Uiso 1 1 calc R
H8B H 0.6060 -0.0035 0.1759 0.041 Uiso 1 1 calc R
C9 C 0.4779(3) -0.0478(2) 0.11112(9) 0.0380(6) Uani 1 1 d .
H9A H 0.3742 -0.0546 0.1291 0.046 Uiso 1 1 calc R
H9B H 0.5261 -0.1228 0.1088 0.046 Uiso 1 1 calc R
C10 C 0.4520(3) -0.0013(2) 0.05722(9) 0.0411(6) Uani 1 1 d .
H10A H 0.5528 -0.0067 0.0375 0.049 Uiso 1 1 calc R
H10B H 0.3711 -0.0471 0.0392 0.049 Uiso 1 1 calc R
C11 C 0.3974(3) 0.1185(2) 0.05799(8) 0.0319(5) Uani 1 1 d .
C12 C 0.3113(3) 0.1610(2) 0.01639(9) 0.0405(6) Uani 1 1 d .
H12 H 0.2952 0.1155 -0.0131 0.049 Uiso 1 1 calc R
C13 C 0.2490(3) 0.2668(2) 0.01674(9) 0.0456(6) Uani 1 1 d .
H13 H 0.1894 0.2935 -0.0119 0.055 Uiso 1 1 calc R
C14 C 0.2744(3) 0.3339(2) 0.05940(10) 0.0492(7) Uani 1 1 d .
H14 H 0.2300 0.4066 0.0606 0.059 Uiso 1 1 calc R
C15 C 0.3644(3) 0.2949(2) 0.10028(10) 0.0417(6) Uani 1 1 d .
H15 H 0.3843 0.3423 0.1290 0.050 Uiso 1 1 calc R
C16 C 0.4266(3) 0.18724(19) 0.10013(8) 0.0309(5) Uani 1 1 d .
C21A C -0.0616(3) 0.11924(19) 0.30247(8) 0.0297(5) Uani 1 1 d .
N21 N 0.0941(2) 0.15061(16) 0.28809(7) 0.0328(4) Uani 1 1 d D
H21 H 0.144(3) 0.137(2) 0.2547(5) 0.046(7) Uiso 1 1 d D
O22 O 0.30812(18) 0.23814(15) 0.32561(6) 0.0406(4) Uani 1 1 d .
C22 C 0.1730(3) 0.19943(19) 0.32774(8) 0.0311(5) Uani 1 1 d .
C23A C -0.0874(3) 0.14953(19) 0.35371(8) 0.0312(5) Uani 1 1 d .
C23 C 0.0660(3) 0.19578(19) 0.37613(8) 0.0310(5) Uani 1 1 d .
C24 C -0.2343(3) 0.1298(2) 0.37571(9) 0.0392(6) Uani 1 1 d .
H24 H -0.2552 0.1520 0.4103 0.047 Uiso 1 1 calc R
C25 C -0.3520(3) 0.0770(2) 0.34661(10) 0.0402(6) Uani 1 1 d .
H25 H -0.4536 0.0628 0.3615 0.048 Uiso 1 1 calc R
C26 C -0.3217(3) 0.0451(2) 0.29623(10) 0.0382(6) Uani 1 1 d .
H26 H -0.4024 0.0080 0.2771 0.046 Uiso 1 1 calc R
C27 C -0.1758(3) 0.06621(19) 0.27317(9) 0.0343(5) Uani 1 1 d .
H27 H -0.1553 0.0449 0.2384 0.041 Uiso 1 1 calc R
C28 C 0.1385(3) 0.1087(2) 0.41351(9) 0.0367(5) Uani 1 1 d .
H28A H 0.0556 0.0845 0.4383 0.044 Uiso 1 1 calc R
H28B H 0.1726 0.0426 0.3935 0.044 Uiso 1 1 calc R
C29 C 0.2801(3) 0.1541(2) 0.44315(9) 0.0395(6) Uani 1 1 d .
H29A H 0.3632 0.1792 0.4186 0.047 Uiso 1 1 calc R
H29B H 0.3261 0.0947 0.4651 0.047 Uiso 1 1 calc R
C30 C 0.2276(3) 0.2509(2) 0.47670(8) 0.0384(5) Uani 1 1 d .
H30A H 0.1642 0.2221 0.5061 0.046 Uiso 1 1 calc R
H30B H 0.3231 0.2883 0.4910 0.046 Uiso 1 1 calc R
C31 C 0.1294(3) 0.33507(19) 0.44742(8) 0.0305(5) Uani 1 1 d .
C32 C 0.1115(3) 0.4420(2) 0.46775(9) 0.0347(5) Uani 1 1 d .
H32 H 0.1596 0.4591 0.5000 0.042 Uiso 1 1 calc R
C33 C 0.0267(3) 0.5231(2) 0.44248(10) 0.0387(6) Uani 1 1 d .
H33 H 0.0162 0.5951 0.4573 0.046 Uiso 1 1 calc R
C34 C -0.0437(3) 0.4994(2) 0.39522(10) 0.0394(6) Uani 1 1 d .
H34 H -0.1007 0.5554 0.3770 0.047 Uiso 1 1 calc R
C35 C -0.0298(3) 0.3937(2) 0.37512(9) 0.0345(5) Uani 1 1 d .
H35 H -0.0788 0.3772 0.3429 0.041 Uiso 1 1 calc R
C36 C 0.0544(3) 0.31012(19) 0.40079(8) 0.0302(5) Uani 1 1 d .

loop_
_atom_site_aniso_label
_atom_site_aniso_U_11
_atom_site_aniso_U_22
_atom_site_aniso_U_33
_atom_site_aniso_U_23
_atom_site_aniso_U_13
_atom_site_aniso_U_12
C1A 0.0318(12) 0.0296(11) 0.0330(11) 0.0006(9) -0.0004(9) -0.0002(10)
N1 0.0293(10) 0.0376(10) 0.0281(9) -0.0044(8) 0.0031(8) -0.0036(8)
O2 0.0317(9) 0.0448(10) 0.0336(8) -0.0044(7) 0.0051(7) -0.0085(7)
C2 0.0292(11) 0.0310(11) 0.0270(10) 0.0012(9) -0.0011(9) 0.0013(10)
C3 0.0282(11) 0.0341(12) 0.0283(10) -0.0006(9) 0.0021(9) -0.0021(9)
C3A 0.0324(12) 0.0345(12) 0.0320(11) 0.0009(10) -0.0005(10) -0.0015(10)
C4 0.0359(13) 0.0510(15) 0.0375(12) -0.0026(11) 0.0065(11) -0.0092(12)
C5 0.0363(14) 0.0500(15) 0.0554(15) 0.0034(13) 0.0039(12) -0.0110(12)
C6 0.0412(14) 0.0399(14) 0.0522(15) -0.0007(12) -0.0076(12) -0.0120(11)
C7 0.0410(14) 0.0365(13) 0.0382(12) -0.0042(10) -0.0050(11) -0.0039(11)
C8 0.0316(12) 0.0381(13) 0.0332(11) -0.0019(10) -0.0012(10) 0.0030(10)
C9 0.0326(13) 0.0347(13) 0.0468(14) -0.0042(10) -0.0007(11) 0.0020(10)
C10 0.0401(14) 0.0456(14) 0.0378(13) -0.0143(11) -0.0039(11) 0.0034(11)
C11 0.0249(11) 0.0433(13) 0.0276(11) -0.0018(9) 0.0045(9) -0.0036(10)
C12 0.0347(13) 0.0564(16) 0.0303(12) 0.0018(11) -0.0002(10) -0.0086(12)
C13 0.0437(15) 0.0538(16) 0.0394(13) 0.0161(12) -0.0046(12) -0.0012(13)
C14 0.0528(16) 0.0431(15) 0.0518(15) 0.0156(12) 0.0022(13) 0.0074(13)
C15 0.0523(16) 0.0350(13) 0.0379(12) 0.0039(10) 0.0047(12) 0.0002(11)
C16 0.0278(11) 0.0360(12) 0.0289(11) 0.0032(9) 0.0075(9) -0.0021(10)
C21A 0.0272(11) 0.0314(12) 0.0306(11) 0.0025(9) -0.0014(9) 0.0028(9)
N21 0.0288(10) 0.0432(11) 0.0265(9) -0.0041(8) 0.0025(8) -0.0017(9)
O22 0.0290(8) 0.0582(11) 0.0345(8) -0.0101(7) 0.0036(7) -0.0076(8)
C22 0.0261(12) 0.0370(12) 0.0303(11) -0.0017(9) -0.0013(9) 0.0022(10)
C23A 0.0301(11) 0.0314(11) 0.0321(11) -0.0004(9) 0.0000(9) 0.0002(10)
C23 0.0262(11) 0.0396(12) 0.0271(10) -0.0013(9) 0.0012(9) -0.0001(9)
C24 0.0350(13) 0.0469(15) 0.0356(12) -0.0010(11) 0.0066(11) -0.0014(11)
C25 0.0255(12) 0.0444(14) 0.0506(15) 0.0036(11) 0.0021(11) -0.0023(10)
C26 0.0305(13) 0.0365(13) 0.0475(14) 0.0008(11) -0.0081(11) -0.0008(10)
C27 0.0318(12) 0.0382(12) 0.0327(11) -0.0014(10) -0.0045(10) 0.0015(10)
C28 0.0402(14) 0.0370(13) 0.0330(12) -0.0012(10) -0.0007(10) 0.0011(11)
C29 0.0364(13) 0.0449(14) 0.0373(12) 0.0044(11) -0.0057(11) 0.0047(11)
C30 0.0414(13) 0.0447(14) 0.0291(11) 0.0010(10) -0.0050(10) -0.0042(12)
C31 0.0268(11) 0.0378(12) 0.0267(10) 0.0010(9) 0.0040(9) -0.0035(10)
C32 0.0307(12) 0.0419(13) 0.0315(11) -0.0040(10) 0.0035(10) -0.0054(10)
C33 0.0306(12) 0.0379(13) 0.0476(14) -0.0098(11) 0.0082(11) -0.0020(11)
C34 0.0274(12) 0.0379(13) 0.0528(15) 0.0025(11) 0.0000(11) 0.0051(10)
C35 0.0263(11) 0.0440(13) 0.0332(11) 0.0004(10) -0.0013(10) 0.0009(10)
C36 0.0233(11) 0.0381(12) 0.0292(11) -0.0009(9) 0.0028(9) -0.0015(9)

loop_
_atom_type_symbol
_atom_type_description
_atom_type_scat_dispersion_real
_atom_type_scat_dispersion_imag
_atom_type_scat_source
C C 0.0181 0.0091 'International Tables Vol C Tables 4.2.6.8 and 6.1.1.4'
H H 0.0000 0.0000 'International Tables Vol C Tables 4.2.6.8 and 6.1.1.4'
N N 0.0311 0.0180 'International Tables Vol C Tables 4.2.6.8 and 6.1.1.4'
O O 0.0492 0.0322 'International Tables Vol C Tables 4.2.6.8 and 6.1.1.4'

loop_
_geom_angle_atom_site_label_1
_geom_angle_atom_site_label_2
_geom_angle_atom_site_label_3
_geom_angle
C7 C1A C3A 122.5(2)
C7 C1A N1 128.1(2)
C3A C1A N1 109.36(19)
C2 N1 C1A 111.66(18)
C2 N1 H1 121.6(16)
C1A N1 H1 125.8(16)
O2 C2 N1 125.24(19)
O2 C2 C3 126.00(19)
N1 C2 C3 108.76(18)
C3A C3 C16 113.63(18)
C3A C3 C2 100.87(17)
C16 C3 C2 107.61(17)
C3A C3 C8 110.42(18)
C16 C3 C8 113.19(18)
C2 C3 C8 110.37(18)
C4 C3A C1A 119.7(2)
C4 C3A C3 130.9(2)
C1A C3A C3 109.29(19)
C3A C4 C5 118.5(2)
C3A C4 H4 120.7
C5 C4 H4 120.7
C6 C5 C4 120.6(2)
C6 C5 H5 119.7
C4 C5 H5 119.7
C5 C6 C7 121.6(2)
C5 C6 H6 119.2
C7 C6 H6 119.2
C1A C7 C6 117.1(2)
C1A C7 H7 121.5
C6 C7 H7 121.5
C9 C8 C3 112.68(19)
C9 C8 H8A 109.1
C3 C8 H8A 109.1
C9 C8 H8B 109.1
C3 C8 H8B 109.1
H8A C8 H8B 107.8
C8 C9 C10 109.7(2)
C8 C9 H9A 109.7
C10 C9 H9A 109.7
C8 C9 H9B 109.7
C10 C9 H9B 109.7
H9A C9 H9B 108.2
C11 C10 C9 112.42(19)
C11 C10 H10A 109.1
C9 C10 H10A 109.1
C11 C10 H10B 109.1
C9 C10 H10B 109.1
H10A C10 H10B 107.9
C16 C11 C12 118.7(2)
C16 C11 C10 121.5(2)
C12 C11 C10 119.8(2)
C13 C12 C11 122.1(2)
C13 C12 H12 119.0
C11 C12 H12 119.0
C12 C13 C14 119.0(2)
C12 C13 H13 120.5
C14 C13 H13 120.5
C15 C14 C13 119.9(3)
C15 C14 H14 120.1
C13 C14 H14 120.1
C14 C15 C16 121.1(2)
C14 C15 H15 119.5
C16 C15 H15 119.5
C11 C16 C15 119.2(2)
C11 C16 C3 122.3(2)
C15 C16 C3 118.5(2)
C27 C21A C23A 122.5(2)
C27 C21A N21 128.5(2)
C23A C21A N21 109.00(19)
C22 N21 C21A 111.64(18)
C22 N21 H21 122.2(16)
C21A N21 H21 126.1(16)
O22 C22 N21 125.6(2)
O22 C22 C23 125.8(2)
N21 C22 C23 108.56(18)
C24 C23A C21A 119.2(2)
C24 C23A C23 131.6(2)
C21A C23A C23 109.17(18)
C23A C23 C36 115.98(18)
C23A C23 C22 101.17(17)
C36 C23 C22 110.68(19)
C23A C23 C28 108.96(19)
C36 C23 C28 111.92(17)
C22 C23 C28 107.33(18)
C23A C24 C25 119.2(2)
C23A C24 H24 120.4
C25 C24 H24 120.4
C26 C25 C24 120.3(2)
C26 C25 H25 119.8
C24 C25 H25 119.8
C25 C26 C27 121.2(2)
C25 C26 H26 119.4
C27 C26 H26 119.4
C21A C27 C26 117.5(2)
C21A C27 H27 121.3
C26 C27 H27 121.3
C29 C28 C23 112.4(2)
C29 C28 H28A 109.1
C23 C28 H28A 109.1
C29 C28 H28B 109.1
C23 C28 H28B 109.1
H28A C28 H28B 107.9
C28 C29 C30 109.8(2)
C28 C29 H29A 109.7
C30 C29 H29A 109.7
C28 C29 H29B 109.7
C30 C29 H29B 109.7
H29A C29 H29B 108.2
C31 C30 C29 112.62(18)
C31 C30 H30A 109.1
C29 C30 H30A 109.1
C31 C30 H30B 109.1
C29 C30 H30B 109.1
H30A C30 H30B 107.8
C36 C31 C32 118.4(2)
C36 C31 C30 122.5(2)
C32 C31 C30 119.0(2)
C33 C32 C31 122.0(2)
C33 C32 H32 119.0
C31 C32 H32 119.0
C32 C33 C34 119.7(2)
C32 C33 H33 120.2
C34 C33 H33 120.2
C35 C34 C33 119.1(2)
C35 C34 H34 120.5
C33 C34 H34 120.5
C34 C35 C36 121.8(2)
C34 C35 H35 119.1
C36 C35 H35 119.1
C31 C36 C35 119.1(2)
C31 C36 C23 122.0(2)
C35 C36 C23 118.90(19)

loop_
_geom_bond_atom_site_label_1
_geom_bond_atom_site_label_2
_geom_bond_distance
C1A C7 1.381(3)
C1A C3A 1.386(3)
C1A N1 1.404(3)
N1 C2 1.351(3)
N1 H1 0.977(5)
O2 C2 1.229(3)
C2 C3 1.545(3)
C3 C3A 1.520(3)
C3 C16 1.524(3)
C3 C8 1.545(3)
C3A C4 1.379(3)
C4 C5 1.399(4)
C4 H4 0.9500
C5 C6 1.375(4)
C5 H5 0.9500
C6 C7 1.385(3)
C6 H6 0.9500
C7 H7 0.9500
C8 C9 1.514(3)
C8 H8A 0.9900
C8 H8B 0.9900
C9 C10 1.518(3)
C9 H9A 0.9900
C9 H9B 0.9900
C10 C11 1.511(3)
C10 H10A 0.9900
C10 H10B 0.9900
C11 C16 1.390(3)
C11 C12 1.393(3)
C12 C13 1.374(4)
C12 H12 0.9500
C13 C14 1.383(4)
C13 H13 0.9500
C14 C15 1.381(4)
C14 H14 0.9500
C15 C16 1.394(3)
C15 H15 0.9500
C21A C27 1.378(3)
C21A C23A 1.392(3)
C21A N21 1.409(3)
N21 C22 1.355(3)
N21 H21 0.976(5)
O22 C22 1.226(3)
C22 C23 1.542(3)
C23A C24 1.378(3)
C23A C23 1.517(3)
C23 C36 1.517(3)
C23 C28 1.549(3)
C24 C25 1.394(3)
C24 H24 0.9500
C25 C26 1.383(3)
C25 H25 0.9500
C26 C27 1.384(3)
C26 H26 0.9500
C27 H27 0.9500
C28 C29 1.515(3)
C28 H28A 0.9900
C28 H28B 0.9900
C29 C30 1.517(3)
C29 H29A 0.9900
C29 H29B 0.9900
C30 C31 1.508(3)
C30 H30A 0.9900
C30 H30B 0.9900
C31 C36 1.393(3)
C31 C32 1.396(3)
C32 C33 1.372(4)
C32 H32 0.9500
C33 C34 1.388(4)
C33 H33 0.9500
C34 C35 1.377(4)
C34 H34 0.9500
C35 C36 1.395(3)
C35 H35 0.9500

loop_
_geom_hbond_atom_site_label_D
_geom_hbond_atom_site_label_H
_geom_hbond_atom_site_label_A
_geom_hbond_distance_DH
_geom_hbond_distance_HA
_geom_hbond_distance_DA
_geom_hbond_angle_DHA
N1 H1 O22 0.977(5) 1.825(6) 2.801(2) 176(2)
N21 H21 O2 0.976(5) 1.896(8) 2.857(2) 168(2)

loop_
_geom_torsion_atom_site_label_1
_geom_torsion_atom_site_label_2
_geom_torsion_atom_site_label_3
_geom_torsion_atom_site_label_4
_geom_torsion
C7 C1A N1 C2 -175.9(2)
C3A C1A N1 C2 2.5(3)
C1A N1 C2 O2 177.1(2)
C1A N1 C2 C3 -2.4(2)
O2 C2 C3 C3A -178.1(2)
N1 C2 C3 C3A 1.3(2)
O2 C2 C3 C16 62.6(3)
N1 C2 C3 C16 -118.0(2)
O2 C2 C3 C8 -61.4(3)
N1 C2 C3 C8 118.1(2)
C7 C1A C3A C4 0.7(4)
N1 C1A C3A C4 -177.7(2)
C7 C1A C3A C3 177.0(2)
N1 C1A C3A C3 -1.5(3)
C16 C3 C3A C4 -69.4(3)
C2 C3 C3A C4 175.8(2)
C8 C3 C3A C4 59.0(3)
C16 C3 C3A C1A 115.0(2)
C2 C3 C3A C1A 0.1(2)
C8 C3 C3A C1A -116.6(2)
C1A C3A C4 C5 0.1(4)
C3 C3A C4 C5 -175.2(2)
C3A C4 C5 C6 -0.1(4)
C4 C5 C6 C7 -0.6(4)
C3A C1A C7 C6 -1.4(3)
N1 C1A C7 C6 176.7(2)
C5 C6 C7 C1A 1.3(4)
C3A C3 C8 C9 -165.58(19)
C16 C3 C8 C9 -36.9(3)
C2 C3 C8 C9 83.8(2)
C3 C8 C9 C10 60.7(2)
C8 C9 C10 C11 -52.4(3)
C9 C10 C11 C16 22.6(3)
C9 C10 C11 C12 -155.4(2)
C16 C11 C12 C13 -2.8(3)
C10 C11 C12 C13 175.2(2)
C11 C12 C13 C14 0.9(4)
C12 C13 C14 C15 1.5(4)
C13 C14 C15 C16 -2.1(4)
C12 C11 C16 C15 2.2(3)
C10 C11 C16 C15 -175.8(2)
C12 C11 C16 C3 179.1(2)
C10 C11 C16 C3 1.1(3)
C14 C15 C16 C11 0.2(4)
C14 C15 C16 C3 -176.8(2)
C3A C3 C16 C11 133.0(2)
C2 C3 C16 C11 -116.2(2)
C8 C3 C16 C11 6.0(3)
C3A C3 C16 C15 -50.1(3)
C2 C3 C16 C15 60.6(3)
C8 C3 C16 C15 -177.1(2)
C27 C21A N21 C22 -178.8(2)
C23A C21A N21 C22 0.6(3)
C21A N21 C22 O22 -177.4(2)
C21A N21 C22 C23 3.8(3)
C27 C21A C23A C24 -2.5(3)
N21 C21A C23A C24 178.1(2)
C27 C21A C23A C23 174.6(2)
N21 C21A C23A C23 -4.8(2)
C24 C23A C23 C36 -57.0(3)
C21A C23A C23 C36 126.3(2)
C24 C23A C23 C22 -176.8(2)
C21A C23A C23 C22 6.6(2)
C24 C23A C23 C28 70.3(3)
C21A C23A C23 C28 -106.3(2)
O22 C22 C23 C23A 175.0(2)
N21 C22 C23 C23A -6.2(2)
O22 C22 C23 C36 51.5(3)
N21 C22 C23 C36 -129.7(2)
O22 C22 C23 C28 -70.9(3)
N21 C22 C23 C28 107.9(2)
C21A C23A C24 C25 1.9(4)
C23 C23A C24 C25 -174.4(2)
C23A C24 C25 C26 -0.2(4)
C24 C25 C26 C27 -1.1(4)
C23A C21A C27 C26 1.2(3)
N21 C21A C27 C26 -179.5(2)
C25 C26 C27 C21A 0.6(3)
C23A C23 C28 C29 -172.26(18)
C36 C23 C28 C29 -42.7(3)
C22 C23 C28 C29 79.0(2)
C23 C28 C29 C30 62.4(3)
C28 C29 C30 C31 -48.8(3)
C29 C30 C31 C36 18.8(3)
C29 C30 C31 C32 -161.6(2)
C36 C31 C32 C33 -1.9(3)
C30 C31 C32 C33 178.5(2)
C31 C32 C33 C34 -0.2(4)
C32 C33 C34 C35 1.4(4)
C33 C34 C35 C36 -0.6(4)
C32 C31 C36 C35 2.6(3)
C30 C31 C36 C35 -177.8(2)
C32 C31 C36 C23 -179.4(2)
C30 C31 C36 C23 0.2(3)
C34 C35 C36 C31 -1.5(3)
C34 C35 C36 C23 -179.5(2)
C23A C23 C36 C31 137.3(2)
C22 C23 C36 C31 -108.2(2)
C28 C23 C36 C31 11.5(3)
C23A C23 C36 C35 -44.7(3)
C22 C23 C36 C35 69.8(3)
C28 C23 C36 C35 -170.5(2)

loop_
_cod_related_entry_id
_cod_related_entry_code
_cod_related_entry_database
1 30651909 ChemSpider
